data_7705377
loop_
_publ_author_name
'Kumar, Chandan'
'Agrawal, Abhijeet R.'
'Ghosh, Nani Gopal'
'Karmakar, Himadri S.'
'Das, Sarasija'
'Kumar, Neha Rani'
'Banewar, Vishal W.'
'Zade, Sanjio S.'

_publ_section_title
;
 Boron difluoride formazanates with thiophene and
 3,4-ethylenedioxythiophene capping and their electrochemical
 polymerization.
;
_journal_issue 38
_journal_name_full 'Dalton transactions (Cambridge, England : 2003)'
_journal_page_first 13202
_journal_page_last 13206
_journal_paper_doi 10.1039/d0dt02905j
_journal_volume 49
_journal_year 2020
_chemical_formula_moiety 'C31 H23 B F2 N4 O4 S2'
_chemical_formula_sum 'C31 H23 B F2 N4 O4 S2'
_chemical_formula_weight 628.46
_space_group_crystal_system monoclinic
_space_group_IT_number 15
_space_group_name_Hall '-C 2yc'
_space_group_name_H-M_alt 'C 1 2/c 1'
_atom_sites_solution_hydrogens geom
_audit_creation_date 2020-09-04
_audit_creation_method
;
Olex2 1.2
(compiled 2018.05.29 svn.r3508 for OlexSys, GUI svn.r5506)
;
_audit_update_record
;
2020-09-05 deposited with the CCDC.	2020-09-07 downloaded from the CCDC.
;
_cell_angle_alpha 90
_cell_angle_beta 92.607(2)
_cell_angle_gamma 90
_cell_formula_units_Z 4
_cell_length_a 11.4090(3)
_cell_length_b 20.0988(5)
_cell_length_c 12.0473(2)
_cell_measurement_reflns_used 4946
_cell_measurement_temperature 100.00
_cell_measurement_theta_max 65.9720
_cell_measurement_theta_min 4.3990
_cell_volume 2759.67(11)
_computing_cell_refinement 'CrysAlisPro 1.171.38.46 (Rigaku OD, 2015)'
_computing_data_collection 'CrysAlisPro 1.171.38.46 (Rigaku OD, 2015)'
_computing_data_reduction 'CrysAlisPro 1.171.38.46 (Rigaku OD, 2015)'
_computing_molecular_graphics 'Olex2 (Dolomanov et al., 2009)'
_computing_publication_material 'Olex2 (Dolomanov et al., 2009)'
_computing_structure_refinement 'ShelXL (Sheldrick, 2015)'
_computing_structure_solution 'SHELXS-97 (Sheldrick, 1990)'
_diffrn_ambient_temperature 100.0
_diffrn_detector_area_resol_mean 7.9580
_diffrn_detector_type Eos
_diffrn_measured_fraction_theta_full 0.993
_diffrn_measured_fraction_theta_max 0.993
_diffrn_measurement_details
;
List of Runs (angles in degrees, time in seconds):

  # Type    Start    End  Width  t~exp~   \w     \q     \k     \f   Frames
#--------------------------------------------------------------------------
  1  \w     57.00 120.00   1.00    3.00    --   26.21 178.00 -30.00   63
  2  \w    -50.00  64.00   1.00    3.00    --   26.21 -57.00-180.00  114
  3  \w      1.00  81.00   1.00    3.00    --   26.21 -99.00 -60.00   80
  4  \w      1.00  81.00   1.00    3.00    --   26.21 -99.00 150.00   80
  5  \w    -58.00 113.00   1.00    3.00    --   26.21  19.00-180.00  171
  6  \w     20.00 147.00   1.00   30.00    --   67.10  45.00 -30.00  127
  7  \w    100.00 153.00   1.00   30.00    --   67.10 111.00  90.00   53
  8  \w    100.00 153.00   1.00   30.00    --   67.10 111.00   0.00   53
  9  \w     -4.00 108.00   1.00   30.00    --   67.10 -94.00-150.00  112
 10  \w    100.00 153.00   1.00   30.00    --   67.10 111.00-180.00   53
 11  \w     57.00 150.00   1.00   30.00    --   67.10 178.00-120.00   93
 12  \w    100.00 153.00   1.00   30.00    --   67.10 111.00 120.00   53
 13  \w     36.00 178.00   1.00   45.79    --  108.00  32.00-120.00  142
 14  \w     19.00 158.00   1.00   45.79    --  108.00 -89.00  60.00  139
 15  \w     28.00 158.00   1.00   45.79    --  108.00 -43.00  30.00  130
 16  \w     21.00 113.00   1.00   45.79    --  108.00-104.00   0.00   92
 17  \w     69.00 178.00   1.00   45.79    --  108.00  54.00 150.00  109
 18  \w     21.00 113.00   1.00   45.79    --  108.00-104.00  30.00   92
 19  \w     86.00 178.00   1.00   45.79    --  108.00 138.00  90.00   92
 20  \w     19.00 158.00   1.00   45.79    --  108.00 -89.00-180.00  139
 21  \w     85.00 178.00   1.00   45.79    --  108.00  47.00-125.15   93
 22  \w     28.00  53.00   1.00   45.79    --  108.00 -11.00 -30.00   25
 23  \w    107.00 174.00   1.00   45.79    --  108.00 -11.00 -30.00   67
 24  \w    124.00 150.00   1.00   45.79    --  108.00 104.00 120.00   26
 25  \w     79.00 105.00   1.00   45.79    --  108.00-104.00 150.00   26
 26  \w     37.00  63.00   1.00   45.79    --  108.00-104.00 150.00   26
 27  \w    101.00 136.00   1.00   45.79    --  108.00 104.00 -60.00   35
 28  \w    145.00 174.00   1.00   45.79    --  108.00  32.00-120.00   29
 29  \w     48.00  74.00   1.00   45.79    --  108.00-104.00-180.00   26
 30  \w     21.00  79.00   1.00   45.79    --  108.00-104.00  60.00   58
 31  \w     31.00 146.00   1.00   45.79    --  108.00 -54.00 150.00  115
;
_diffrn_measurement_device 'four-circle diffractometer'
_diffrn_measurement_device_type 'SuperNova, Dual, Cu at zero, Eos'
_diffrn_measurement_method '\w scans'
_diffrn_radiation_type CuK\a
_diffrn_radiation_wavelength 1.54184
_diffrn_reflns_av_R_equivalents 0.0229
_diffrn_reflns_av_unetI/netI 0.0203
_diffrn_reflns_Laue_measured_fraction_full 0.993
_diffrn_reflns_Laue_measured_fraction_max 0.993
_diffrn_reflns_limit_h_max 13
_diffrn_reflns_limit_h_min -9
_diffrn_reflns_limit_k_max 22
_diffrn_reflns_limit_k_min -23
_diffrn_reflns_limit_l_max 14
_diffrn_reflns_limit_l_min -14
_diffrn_reflns_number 9198
_diffrn_reflns_point_group_measured_fraction_full 0.993
_diffrn_reflns_point_group_measured_fraction_max 0.993
_diffrn_reflns_theta_full 66.183
_diffrn_reflns_theta_max 66.183
_diffrn_reflns_theta_min 4.400
_exptl_absorpt_coefficient_mu 2.274
_exptl_absorpt_correction_T_max 1.00000
_exptl_absorpt_correction_T_min 0.51037
_exptl_absorpt_correction_type multi-scan
_exptl_absorpt_process_details
;
CrysAlisPro 1.171.38.46 (Rigaku Oxford Diffraction, 2015)
Empirical absorption correction using spherical harmonics,
 implemented in SCALE3 ABSPACK scaling algorithm.
;
_exptl_crystal_colour 'metallic dark blue'
_exptl_crystal_colour_lustre metallic
_exptl_crystal_colour_modifier dark
_exptl_crystal_colour_primary blue
_exptl_crystal_density_diffrn 1.513
_exptl_crystal_density_method 'not measured'
_exptl_crystal_description needle
_exptl_crystal_F_000 1296
_exptl_crystal_size_max 0.25
_exptl_crystal_size_mid 0.15
_exptl_crystal_size_min 0.1
_refine_diff_density_max 0.234
_refine_diff_density_min -0.320
_refine_diff_density_rms 0.034
_refine_ls_extinction_method none
_refine_ls_goodness_of_fit_ref 1.087
_refine_ls_hydrogen_treatment constr
_refine_ls_matrix_type full
_refine_ls_number_parameters 220
_refine_ls_number_reflns 2405
_refine_ls_number_restraints 0
_refine_ls_restrained_S_all 1.087
_refine_ls_R_factor_all 0.0399
_refine_ls_R_factor_gt 0.0373
_refine_ls_shift/su_max 0.001
_refine_ls_shift/su_mean 0.000
_refine_ls_structure_factor_coef Fsqd
_refine_ls_weighting_details 'w=1/[\s^2^(Fo^2^)+(0.0687P)^2^+0.7353P] where P=(Fo^2^+2Fc^2^)/3'
_refine_ls_weighting_scheme calc
_refine_ls_wR_factor_gt 0.1110
_refine_ls_wR_factor_ref 0.1139
_reflns_Friedel_coverage 0.000
_reflns_number_gt 2190
_reflns_number_total 2405
_reflns_threshold_expression 'I > 2\s(I)'
_cod_data_source_file d0dt02905j2.cif
_cod_data_source_block v-8_h
_cod_depositor_comments 'Adding full bibliography for 7705377.cif.'
_cod_original_cell_volume 2759.68(12)
_cod_database_code 7705377
_shelx_shelxl_version_number 2014/7
_shelx_space_group_comment
;
The symmetry employed for this shelxl refinement is uniquely defined
by the following loop, which should always be used as a source of
symmetry information in preference to the above space-group names.
They are only intended as comments.
;
_shelx_estimated_absorpt_t_max 0.805
_shelx_estimated_absorpt_t_min 0.600
_olex2_refinement_description
;
1. Fixed Uiso
 At 1.2 times of:
  All C(H) groups, All C(H,H) groups
2. Others
 Sof(C15A)=Sof(H15C)=Sof(H15D)=Sof(C14A)=Sof(H14C)=Sof(H14D)=1-FVAR(1)
 Sof(C14)=Sof(H14A)=Sof(H14B)=Sof(C15)=Sof(H15A)=Sof(H15B)=FVAR(1)
3.a Secondary CH2 refined with riding coordinates:
 C14(H14A,H14B), C15(H15A,H15B), C15A(H15C,H15D), C14A(H14C,H14D)
3.b Aromatic/amide H refined with riding coordinates:
 C5(H5), C4(H4), C3(H3), C7(H7), C8(H8), C10(H10), C11(H11), C17(H17)
;
_olex2_submission_special_instructions 'No special instructions were received'
_oxdiff_exptl_absorpt_empirical_details
;
Empirical correction (ABSPACK) includes:
- Absorption correction using spherical harmonics
- Frame scaling
;

loop_
_space_group_symop_operation_xyz
'x, y, z'
'-x, y, -z+1/2'
'x+1/2, y+1/2, z'
'-x+1/2, y+1/2, -z+1/2'
'-x, -y, -z'
'x, -y, z-1/2'
'-x+1/2, -y+1/2, -z'
'x+1/2, -y+1/2, z-1/2'

loop_
_atom_site_label
_atom_site_type_symbol
_atom_site_fract_x
_atom_site_fract_y
_atom_site_fract_z
_atom_site_U_iso_or_equiv
_atom_site_adp_type
_atom_site_occupancy
_atom_site_site_symmetry_order
_atom_site_calc_flag
_atom_site_refinement_flags_posn
_atom_site_refinement_flags_adp
_atom_site_refinement_flags_occupancy
_atom_site_disorder_assembly
_atom_site_disorder_group
S1 S 0.28389(5) 0.79205(2) 0.11939(4) 0.0701(2) Uani 1 1 d . . . . .
F1 F 0.59635(9) 0.81580(5) 0.73137(8) 0.0627(3) Uani 1 1 d . . . . .
O1 O 0.35256(13) 0.95961(6) 0.26562(12) 0.0722(4) Uani 1 1 d . . . . .
O2 O 0.27651(16) 0.97719(8) 0.03556(14) 0.0919(5) Uani 1 1 d . . . . .
N2 N 0.47065(11) 0.66465(6) 0.65351(10) 0.0505(3) Uani 1 1 d . . . . .
N1 N 0.47052(11) 0.72981(6) 0.64912(10) 0.0482(3) Uani 1 1 d . . . . .
C1 C 0.5000 0.63514(11) 0.7500 0.0497(5) Uani 1 2 d S T P . .
C2 C 0.5000 0.56125(11) 0.7500 0.0514(5) Uani 1 2 d S T P . .
C5 C 0.5000 0.42213(13) 0.7500 0.0697(7) Uani 1 2 d S T P . .
H5 H 0.5000 0.3749 0.7500 0.084 Uiso 1 2 calc RS T P . .
C4 C 0.4611(2) 0.45683(11) 0.65858(19) 0.0879(7) Uani 1 1 d . . . . .
H4 H 0.4341 0.4334 0.5938 0.105 Uiso 1 1 calc R . . . .
C3 C 0.4602(2) 0.52571(10) 0.65843(16) 0.0817(7) Uani 1 1 d . . . . .
H3 H 0.4316 0.5488 0.5939 0.098 Uiso 1 1 calc R . . . .
C6 C 0.43637(14) 0.75684(8) 0.54353(12) 0.0491(4) Uani 1 1 d . . . . .
C7 C 0.44799(17) 0.82474(8) 0.52451(14) 0.0598(4) Uani 1 1 d . . . . .
H7 H 0.4806 0.8526 0.5816 0.072 Uiso 1 1 calc R . . . .
C8 C 0.41266(17) 0.85184(8) 0.42356(14) 0.0601(4) Uani 1 1 d . . . . .
H8 H 0.4211 0.8984 0.4124 0.072 Uiso 1 1 calc R . . . .
C9 C 0.36491(14) 0.81294(8) 0.33738(13) 0.0514(4) Uani 1 1 d . . . . .
C10 C 0.35503(16) 0.74475(9) 0.35764(14) 0.0587(4) Uani 1 1 d . . . . .
H10 H 0.3234 0.7167 0.3003 0.070 Uiso 1 1 calc R . . . .
C11 C 0.38980(16) 0.71708(8) 0.45840(15) 0.0583(4) Uani 1 1 d . . . . .
H11 H 0.3818 0.6705 0.4696 0.070 Uiso 1 1 calc R . . . .
C12 C 0.32831(15) 0.84216(8) 0.23065(13) 0.0544(4) Uani 1 1 d . . . . .
C13 C 0.32367(15) 0.90761(9) 0.19773(15) 0.0572(4) Uani 1 1 d . . . . .
C14 C 0.3597(10) 1.0218(3) 0.1992(8) 0.085(2) Uani 0.589(16) 1 d . . . A 1
H14A H 0.3534 1.0605 0.2495 0.102 Uiso 0.589(16) 1 calc R . . A 1
H14B H 0.4375 1.0239 0.1662 0.102 Uiso 0.589(16) 1 calc R . . A 1
C15 C 0.2675(10) 1.0273(2) 0.1089(5) 0.0817(18) Uani 0.589(16) 1 d . . . A 1
H15A H 0.1892 1.0259 0.1411 0.098 Uiso 0.589(16) 1 calc R . . A 1
H15B H 0.2753 1.0704 0.0702 0.098 Uiso 0.589(16) 1 calc R . . A 1
C16 C 0.28601(18) 0.91589(10) 0.08498(17) 0.0688(5) Uani 1 1 d . . . . .
C17 C 0.2617(2) 0.85843(11) 0.03247(17) 0.0782(6) Uani 1 1 d . . . . .
H17 H 0.2355 0.8550 -0.0433 0.094 Uiso 1 1 calc R . . . .
B1 B 0.5000 0.77631(12) 0.7500 0.0496(5) Uani 1 2 d S T P . .
C15A C 0.3356(15) 1.0276(4) 0.1115(8) 0.090(3) Uani 0.411(16) 1 d . . . A 2
H15C H 0.3119 1.0726 0.0857 0.109 Uiso 0.411(16) 1 calc R . . A 2
H15D H 0.4215 1.0239 0.1047 0.109 Uiso 0.411(16) 1 calc R . . A 2
C14A C 0.3092(11) 1.0213(4) 0.2326(10) 0.078(2) Uani 0.411(16) 1 d . . . A 2
H14C H 0.3482 1.0572 0.2767 0.094 Uiso 0.411(16) 1 calc R . . A 2
H14D H 0.2236 1.0238 0.2424 0.094 Uiso 0.411(16) 1 calc R . . A 2

loop_
_atom_site_aniso_label
_atom_site_aniso_U_11
_atom_site_aniso_U_22
_atom_site_aniso_U_33
_atom_site_aniso_U_23
_atom_site_aniso_U_13
_atom_site_aniso_U_12
S1 0.1042(4) 0.0574(3) 0.0474(3) 0.00283(17) -0.0117(2) 0.0001(2)
F1 0.0830(7) 0.0506(5) 0.0536(5) 0.0014(4) -0.0052(5) -0.0156(5)
O1 0.0945(9) 0.0441(7) 0.0769(9) 0.0067(6) -0.0071(7) 0.0005(6)
O2 0.1179(13) 0.0708(10) 0.0855(10) 0.0361(8) -0.0131(9) 0.0017(8)
N2 0.0641(7) 0.0383(7) 0.0483(7) 0.0009(5) -0.0049(6) -0.0008(5)
N1 0.0605(7) 0.0388(7) 0.0448(7) 0.0013(5) -0.0028(5) -0.0008(5)
C1 0.0615(12) 0.0417(11) 0.0450(11) 0.000 -0.0064(9) 0.000
C2 0.0640(12) 0.0414(11) 0.0481(11) 0.000 -0.0058(9) 0.000
C5 0.0883(17) 0.0400(12) 0.0805(18) 0.000 0.0017(14) 0.000
C4 0.140(2) 0.0482(11) 0.0729(13) -0.0075(9) -0.0258(13) -0.0164(11)
C3 0.1357(19) 0.0468(10) 0.0590(11) 0.0036(8) -0.0325(12) -0.0122(10)
C6 0.0611(8) 0.0427(8) 0.0432(8) 0.0026(6) -0.0006(6) 0.0000(6)
C7 0.0873(11) 0.0446(9) 0.0468(8) -0.0001(7) -0.0052(8) -0.0070(8)
C8 0.0895(12) 0.0420(8) 0.0485(8) 0.0042(7) -0.0017(8) -0.0045(8)
C9 0.0612(9) 0.0479(8) 0.0451(8) 0.0031(7) 0.0026(6) 0.0011(7)
C10 0.0799(10) 0.0474(9) 0.0475(8) -0.0018(7) -0.0119(7) -0.0001(8)
C11 0.0799(11) 0.0407(8) 0.0532(9) 0.0010(6) -0.0085(8) -0.0013(7)
C12 0.0651(9) 0.0507(9) 0.0473(8) 0.0039(7) 0.0019(7) 0.0020(7)
C13 0.0628(9) 0.0523(9) 0.0563(9) 0.0079(7) 0.0010(7) 0.0017(7)
C14 0.105(5) 0.047(2) 0.102(5) 0.025(3) -0.016(4) -0.004(3)
C15 0.096(5) 0.055(2) 0.093(3) 0.0232(19) -0.003(3) 0.007(3)
C16 0.0809(12) 0.0621(11) 0.0629(10) 0.0206(9) -0.0031(9) 0.0041(9)
C17 0.1083(15) 0.0722(13) 0.0527(10) 0.0117(9) -0.0111(10) 0.0051(11)
B1 0.0661(14) 0.0386(12) 0.0436(12) 0.000 -0.0039(10) 0.000
C15A 0.097(7) 0.060(3) 0.112(6) 0.034(3) -0.018(5) -0.007(4)
C14A 0.092(5) 0.050(3) 0.091(6) 0.017(3) -0.005(4) -0.002(4)

loop_
_atom_type_symbol
_atom_type_description
_atom_type_scat_dispersion_real
_atom_type_scat_dispersion_imag
_atom_type_scat_source
C C 0.0181 0.0091 'International Tables Vol C Tables 4.2.6.8 and 6.1.1.4'
H H 0.0000 0.0000 'International Tables Vol C Tables 4.2.6.8 and 6.1.1.4'
B B 0.0090 0.0039 'International Tables Vol C Tables 4.2.6.8 and 6.1.1.4'
F F 0.0727 0.0534 'International Tables Vol C Tables 4.2.6.8 and 6.1.1.4'
N N 0.0311 0.0180 'International Tables Vol C Tables 4.2.6.8 and 6.1.1.4'
O O 0.0492 0.0322 'International Tables Vol C Tables 4.2.6.8 and 6.1.1.4'
S S 0.3331 0.5567 'International Tables Vol C Tables 4.2.6.8 and 6.1.1.4'

loop_
_geom_angle_atom_site_label_1
_geom_angle_atom_site_label_2
_geom_angle_atom_site_label_3
_geom_angle
_geom_angle_site_symmetry_1
_geom_angle_site_symmetry_3
_geom_angle_publ_flag
C17 S1 C12 92.88(9) . . ?
C13 O1 C14 109.9(3) . . ?
C13 O1 C14A 116.2(4) . . ?
C15 O2 C16 113.2(3) . . ?
C16 O2 C15A 108.5(3) . . ?
N1 N2 C1 118.63(14) . . ?
N2 N1 C6 114.70(12) . . ?
N2 N1 B1 124.62(13) . . ?
C6 N1 B1 120.64(13) . . ?
N2 C1 N2 127.2(2) 2_656 . ?
N2 C1 C2 116.40(10) . . ?
N2 C1 C2 116.40(10) 2_656 . ?
C3 C2 C1 121.33(12) . . ?
C3 C2 C1 121.33(12) 2_656 . ?
C3 C2 C3 117.3(2) 2_656 . ?
C4 C5 H5 120.8 . . ?
C4 C5 H5 120.8 2_656 . ?
C4 C5 C4 118.3(3) . 2_656 ?
C5 C4 H4 119.5 . . ?
C5 C4 C3 121.04(19) . . ?
C3 C4 H4 119.5 . . ?
C2 C3 C4 121.11(19) . . ?
C2 C3 H3 119.4 . . ?
C4 C3 H3 119.4 . . ?
C7 C6 N1 119.88(14) . . ?
C11 C6 N1 121.45(14) . . ?
C11 C6 C7 118.67(14) . . ?
C6 C7 H7 119.7 . . ?
C8 C7 C6 120.50(15) . . ?
C8 C7 H7 119.7 . . ?
C7 C8 H8 119.1 . . ?
C7 C8 C9 121.75(15) . . ?
C9 C8 H8 119.1 . . ?
C8 C9 C10 116.93(14) . . ?
C8 C9 C12 121.26(15) . . ?
C10 C9 C12 121.81(15) . . ?
C9 C10 H10 119.1 . . ?
C11 C10 C9 121.85(15) . . ?
C11 C10 H10 119.1 . . ?
C6 C11 H11 119.9 . . ?
C10 C11 C6 120.29(15) . . ?
C10 C11 H11 119.9 . . ?
C9 C12 S1 120.67(13) . . ?
C13 C12 S1 109.08(13) . . ?
C13 C12 C9 130.24(16) . . ?
O1 C13 C12 123.89(16) . . ?
O1 C13 C16 122.83(16) . . ?
C12 C13 C16 113.29(17) . . ?
O1 C14 H14A 108.8 . . ?
O1 C14 H14B 108.8 . . ?
H14A C14 H14B 107.7 . . ?
C15 C14 O1 113.7(6) . . ?
C15 C14 H14A 108.8 . . ?
C15 C14 H14B 108.8 . . ?
O2 C15 C14 110.7(8) . . ?
O2 C15 H15A 109.5 . . ?
O2 C15 H15B 109.5 . . ?
C14 C15 H15A 109.5 . . ?
C14 C15 H15B 109.5 . . ?
H15A C15 H15B 108.1 . . ?
O2 C16 C13 122.5(2) . . ?
C17 C16 O2 124.00(19) . . ?
C17 C16 C13 113.52(17) . . ?
S1 C17 H17 124.4 . . ?
C16 C17 S1 111.23(15) . . ?
C16 C17 H17 124.4 . . ?
F1 B1 F1 109.92(19) . 2_656 ?
F1 B1 N1 109.03(6) 2_656 . ?
F1 B1 N1 109.03(6) . 2_656 ?
F1 B1 N1 111.28(6) . . ?
F1 B1 N1 111.28(6) 2_656 2_656 ?
N1 B1 N1 106.27(17) 2_656 . ?
O2 C15A H15C 108.4 . . ?
O2 C15A H15D 108.4 . . ?
O2 C15A C14A 115.3(10) . . ?
H15C C15A H15D 107.5 . . ?
C14A C15A H15C 108.4 . . ?
C14A C15A H15D 108.4 . . ?
O1 C14A C15A 105.5(10) . . ?
O1 C14A H14C 110.6 . . ?
O1 C14A H14D 110.6 . . ?
C15A C14A H14C 110.6 . . ?
C15A C14A H14D 110.6 . . ?
H14C C14A H14D 108.8 . . ?

loop_
_geom_bond_atom_site_label_1
_geom_bond_atom_site_label_2
_geom_bond_distance
_geom_bond_site_symmetry_2
_geom_bond_publ_flag
S1 C12 1.7337(17) . ?
S1 C17 1.708(2) . ?
F1 B1 1.3824(17) . ?
O1 C13 1.358(2) . ?
O1 C14 1.489(7) . ?
O1 C14A 1.387(9) . ?
O2 C15 1.347(6) . ?
O2 C16 1.371(2) . ?
O2 C15A 1.505(9) . ?
N2 N1 1.3107(19) . ?
N2 C1 1.3341(16) . ?
N1 C6 1.4213(19) . ?
N1 B1 1.5576(19) . ?
C1 N2 1.3341(16) 2_656 ?
C1 C2 1.485(3) . ?
C2 C3 1.374(2) . ?
C2 C3 1.374(2) 2_656 ?
C5 H5 0.9500 . ?
C5 C4 1.361(3) 2_656 ?
C5 C4 1.361(3) . ?
C4 H4 0.9500 . ?
C4 C3 1.384(3) . ?
C3 H3 0.9500 . ?
C6 C7 1.391(2) . ?
C6 C11 1.387(2) . ?
C7 H7 0.9500 . ?
C7 C8 1.376(2) . ?
C8 H8 0.9500 . ?
C8 C9 1.391(2) . ?
C9 C10 1.398(2) . ?
C9 C12 1.457(2) . ?
C10 H10 0.9500 . ?
C10 C11 1.377(2) . ?
C11 H11 0.9500 . ?
C12 C13 1.374(2) . ?
C13 C16 1.416(3) . ?
C14 H14A 0.9900 . ?
C14 H14B 0.9900 . ?
C14 C15 1.482(13) . ?
C15 H15A 0.9900 . ?
C15 H15B 0.9900 . ?
C16 C17 1.340(3) . ?
C17 H17 0.9500 . ?
B1 F1 1.3825(17) 2_656 ?
B1 N1 1.5575(19) 2_656 ?
C15A H15C 0.9900 . ?
C15A H15D 0.9900 . ?
C15A C14A 1.51(2) . ?
C14A H14C 0.9900 . ?
C14A H14D 0.9900 . ?

loop_
_geom_torsion_atom_site_label_1
_geom_torsion_atom_site_label_2
_geom_torsion_atom_site_label_3
_geom_torsion_atom_site_label_4
_geom_torsion
_geom_torsion_site_symmetry_1
_geom_torsion_site_symmetry_2
_geom_torsion_site_symmetry_3
_geom_torsion_site_symmetry_4
_geom_torsion_publ_flag
S1 C12 C13 O1 179.73(14) . . . . ?
S1 C12 C13 C16 -0.5(2) . . . . ?
O1 C13 C16 O2 0.4(3) . . . . ?
O1 C13 C16 C17 -179.96(18) . . . . ?
O1 C14 C15 O2 -61.5(13) . . . . ?
O2 C16 C17 S1 179.73(17) . . . . ?
O2 C15A C14A O1 62.8(16) . . . . ?
N2 N1 C6 C7 -171.33(15) . . . . ?
N2 N1 C6 C11 9.6(2) . . . . ?
N2 N1 B1 F1 -119.35(16) . . . 2_656 ?
N2 N1 B1 F1 119.24(16) . . . . ?
N2 N1 B1 N1 0.68(10) . . . 2_656 ?
N2 C1 C2 C3 173.53(15) 2_656 . . . ?
N2 C1 C2 C3 173.53(15) . . . 2_656 ?
N2 C1 C2 C3 -6.47(15) . . . . ?
N2 C1 C2 C3 -6.47(15) 2_656 . . 2_656 ?
N1 N2 C1 N2 0.66(9) . . . 2_656 ?
N1 N2 C1 C2 -179.34(10) . . . . ?
N1 C6 C7 C8 -178.43(16) . . . . ?
N1 C6 C11 C10 178.58(16) . . . . ?
C1 N2 N1 C6 -179.05(11) . . . . ?
C1 N2 N1 B1 -1.32(19) . . . . ?
C1 C2 C3 C4 179.57(19) . . . . ?
C5 C4 C3 C2 0.9(4) . . . . ?
C4 C5 C4 C3 -0.43(19) 2_656 . . . ?
C3 C2 C3 C4 -0.43(19) 2_656 . . . ?
C6 N1 B1 F1 58.25(16) . . . 2_656 ?
C6 N1 B1 F1 -63.15(16) . . . . ?
C6 N1 B1 N1 178.28(14) . . . 2_656 ?
C6 C7 C8 C9 -0.2(3) . . . . ?
C7 C6 C11 C10 -0.5(3) . . . . ?
C7 C8 C9 C10 -0.4(3) . . . . ?
C7 C8 C9 C12 -179.72(17) . . . . ?
C8 C9 C10 C11 0.6(3) . . . . ?
C8 C9 C12 S1 172.97(14) . . . . ?
C8 C9 C12 C13 -5.7(3) . . . . ?
C9 C10 C11 C6 -0.1(3) . . . . ?
C9 C12 C13 O1 -1.5(3) . . . . ?
C9 C12 C13 C16 178.24(17) . . . . ?
C10 C9 C12 S1 -6.3(2) . . . . ?
C10 C9 C12 C13 175.04(18) . . . . ?
C11 C6 C7 C8 0.7(3) . . . . ?
C12 S1 C17 C16 -0.34(18) . . . . ?
C12 C9 C10 C11 179.88(17) . . . . ?
C12 C13 C16 O2 -179.35(18) . . . . ?
C12 C13 C16 C17 0.3(3) . . . . ?
C13 O1 C14 C15 39.3(11) . . . . ?
C13 O1 C14A C15A -47.7(13) . . . . ?
C13 C16 C17 S1 0.1(3) . . . . ?
C14 O1 C13 C12 169.3(5) . . . . ?
C14 O1 C13 C16 -10.4(5) . . . . ?
C15 O2 C16 C13 -20.9(6) . . . . ?
C15 O2 C16 C17 159.5(6) . . . . ?
C16 O2 C15 C14 49.1(10) . . . . ?
C16 O2 C15A C14A -44.1(14) . . . . ?
C17 S1 C12 C9 -178.42(16) . . . . ?
C17 S1 C12 C13 0.49(15) . . . . ?
B1 N1 C6 C7 10.8(2) . . . . ?
B1 N1 C6 C11 -168.28(13) . . . . ?
C15A O2 C16 C13 11.9(8) . . . . ?
C15A O2 C16 C17 -167.7(7) . . . . ?
C14A O1 C13 C12 -160.3(7) . . . . ?
C14A O1 C13 C16 20.0(7) . . . . ?
